data_7159494
loop_
_publ_author_name
'Lin, Tzu-Chun'
'Chan, Chieh-Kai'
'Chung, Yi-Hsiu'
'Wang, Cheng-Chung'

_publ_section_title
;
 Environmentally friendly Nafion-catalyzed synthesis of 3-substituted
 isoquinoline by using hexamethyldisilazane as a nitrogen source under
 microwave irradiation.
;
_journal_issue 36
_journal_name_full 'Organic &amp; biomolecular chemistry'
_journal_page_first 7316
_journal_page_last 7326
_journal_paper_doi 10.1039/d3ob01032e
_journal_volume 21
_journal_year 2023
_chemical_formula_moiety 'C16 H13 N O'
_chemical_formula_sum 'C16 H13 N O'
_chemical_formula_weight 235.27
_space_group_crystal_system monoclinic
_space_group_IT_number 14
_space_group_name_Hall '-P 2ybc'
_space_group_name_H-M_alt 'P 1 21/c 1'
_atom_sites_solution_hydrogens geom
_audit_creation_method SHELXL-2018/3
_audit_update_record
;
2022-02-07 deposited with the CCDC.	2023-07-27 downloaded from the CCDC.
;
_cell_angle_alpha 90
_cell_angle_beta 97.4090(10)
_cell_angle_gamma 90
_cell_formula_units_Z 8
_cell_length_a 12.0705(2)
_cell_length_b 7.47590(10)
_cell_length_c 26.1572(4)
_cell_measurement_reflns_used 9927
_cell_measurement_temperature 100.0(2)
_cell_measurement_theta_max 72.33
_cell_measurement_theta_min 3.41
_cell_volume 2340.66(6)
_computing_cell_refinement 'SAINT V8.40A (Bruker Nano, Inc., 2019)'
_computing_data_collection 'Bruker Instrument Service v2012.12.0.3'
_computing_data_reduction 'SAINT V8.40A (Bruker Nano, Inc., 2019)'
_computing_molecular_graphics 'shelXle (C.B. Huebschle, rev 958)'
_computing_publication_material 'WinGX publication routines (Farrugia, 2'
_computing_structure_refinement 'SHELXL-2018/3 (Sheldrick, 2018)'
_computing_structure_solution 'SHELXT 2014/5 (Sheldrick, 2014)'
_diffrn_ambient_temperature 100.0(2)
_diffrn_measured_fraction_theta_full 0.999
_diffrn_measured_fraction_theta_max 0.994
_diffrn_measurement_device_type 'Bruker D8 Venture PhotonIII'
_diffrn_measurement_method '\f and \w scans'
_diffrn_radiation_type CuK\a
_diffrn_radiation_wavelength 1.54178
_diffrn_reflns_av_R_equivalents 0.0907
_diffrn_reflns_av_unetI/netI 0.0700
_diffrn_reflns_Laue_measured_fraction_full 0.999
_diffrn_reflns_Laue_measured_fraction_max 0.994
_diffrn_reflns_limit_h_max 14
_diffrn_reflns_limit_h_min -14
_diffrn_reflns_limit_k_max 9
_diffrn_reflns_limit_k_min -8
_diffrn_reflns_limit_l_max 31
_diffrn_reflns_limit_l_min -32
_diffrn_reflns_number 56392
_diffrn_reflns_point_group_measured_fraction_full 0.999
_diffrn_reflns_point_group_measured_fraction_max 0.994
_diffrn_reflns_theta_full 67.679
_diffrn_reflns_theta_max 72.548
_diffrn_reflns_theta_min 3.408
_exptl_absorpt_coefficient_mu 0.658
_exptl_absorpt_correction_T_max 1
_exptl_absorpt_correction_T_min 0.8211
_exptl_absorpt_correction_type numerical
_exptl_absorpt_process_details 'Bruker SADABS, 1996'
_exptl_crystal_colour colourless
_exptl_crystal_density_diffrn 1.335
_exptl_crystal_density_meas ?
_exptl_crystal_density_method 'not measured'
_exptl_crystal_description prism
_exptl_crystal_F_000 992
_exptl_crystal_size_max 0.120
_exptl_crystal_size_mid 0.101
_exptl_crystal_size_min 0.094
_refine_diff_density_max 0.412
_refine_diff_density_min -0.194
_refine_diff_density_rms 0.048
_refine_ls_extinction_method none
_refine_ls_goodness_of_fit_ref 1.059
_refine_ls_hydrogen_treatment constr
_refine_ls_matrix_type full
_refine_ls_number_parameters 327
_refine_ls_number_reflns 4631
_refine_ls_number_restraints 0
_refine_ls_restrained_S_all 1.059
_refine_ls_R_factor_all 0.0833
_refine_ls_R_factor_gt 0.0473
_refine_ls_shift/su_max 0.001
_refine_ls_shift/su_mean 0.000
_refine_ls_structure_factor_coef Fsqd
_refine_ls_weighting_details 'w=1/[\s^2^(Fo^2^)+(0.0835P)^2^+0.0533P] where P=(Fo^2^+2Fc^2^)/3'
_refine_ls_weighting_scheme calc
_refine_ls_wR_factor_gt 0.1201
_refine_ls_wR_factor_ref 0.1289
_reflns_Friedel_coverage 0.000
_reflns_number_gt 3559
_reflns_number_total 4631
_reflns_threshold_expression 'I > 2\s(I)'
_cod_data_source_file d3ob01032e2.cif
_cod_data_source_block i18491
_cod_depositor_comments
;
The following automatic conversions were performed:

data item '_exptl_crystal_density_meas' value 'none' was changed to
'?' -- the value is perceived as not measured.

Automatic conversion script
Id: cif_fix_values 8170 2020-07-09 18:12:32Z antanas 

 Adding full bibliography for 7159492--7159494.cif.
;
_cod_original_sg_symbol_H-M 'P 21/c'
_cod_database_code 7159494
_shelx_shelxl_version_number 2018/3
_shelx_space_group_comment
;
The symmetry employed for this shelxl refinement is uniquely defined
by the following loop, which should always be used as a source of
symmetry information in preference to the above space-group names.
They are only intended as comments.
;
_shelx_estimated_absorpt_t_min 0.925
_shelx_estimated_absorpt_t_max 0.941

loop_
_space_group_symop_operation_xyz
'x, y, z'
'-x, y+1/2, -z+1/2'
'-x, -y, -z'
'x, -y-1/2, z-1/2'

loop_
_atom_site_label
_atom_site_type_symbol
_atom_site_fract_x
_atom_site_fract_y
_atom_site_fract_z
_atom_site_U_iso_or_equiv
_atom_site_adp_type
_atom_site_occupancy
_atom_site_site_symmetry_order
_atom_site_calc_flag
_atom_site_refinement_flags_posn
_atom_site_refinement_flags_adp
_atom_site_refinement_flags_occupancy
_atom_site_disorder_assembly
_atom_site_disorder_group
O1 O 0.30022(7) 0.76334(11) 0.91684(3) 0.0208(2) Uani 1 1 d . . . . .
O2 O 0.06135(7) 0.25297(10) 0.90809(3) 0.0202(2) Uani 1 1 d . . . . .
N1 N 0.28164(9) 0.68598(12) 0.68376(4) 0.0169(2) Uani 1 1 d . . . . .
N2 N 0.03715(8) 0.34575(12) 0.67558(4) 0.0173(2) Uani 1 1 d . . . . .
C1 C 0.38774(10) 0.75012(13) 0.68150(4) 0.0160(2) Uani 1 1 d . . . . .
C2 C 0.45691(10) 0.79990(14) 0.72533(4) 0.0161(2) Uani 1 1 d . . . . .
H2 H 0.529771 0.843725 0.722555 0.019 Uiso 1 1 calc R U . . .
C3 C 0.42018(10) 0.78617(14) 0.77431(4) 0.0158(2) Uani 1 1 d . . . . .
C4 C 0.48541(10) 0.83754(14) 0.82111(5) 0.0173(2) Uani 1 1 d . . . . .
H4 H 0.559573 0.879467 0.820649 0.021 Uiso 1 1 calc R U . . .
C5 C 0.44207(10) 0.82702(14) 0.86693(4) 0.0183(3) Uani 1 1 d . . . . .
H5 H 0.486021 0.864096 0.897865 0.022 Uiso 1 1 calc R U . . .
C6 C 0.33222(10) 0.76133(14) 0.86872(4) 0.0164(2) Uani 1 1 d . . . . .
C7 C 0.26783(10) 0.70373(14) 0.82463(5) 0.0168(2) Uani 1 1 d . . . . .
H7 H 0.195585 0.655190 0.826138 0.020 Uiso 1 1 calc R U . . .
C8 C 0.31097(10) 0.71790(13) 0.77680(4) 0.0153(2) Uani 1 1 d . . . . .
C9 C 0.24729(10) 0.67086(14) 0.72935(4) 0.0170(2) Uani 1 1 d . . . . .
H9 H 0.174274 0.624938 0.730524 0.020 Uiso 1 1 calc R U . . .
C10 C 0.18954(11) 0.70208(18) 0.92154(5) 0.0252(3) Uani 1 1 d . . . . .
H10A H 0.135274 0.773044 0.898925 0.038 Uiso 1 1 calc R U . . .
H10B H 0.174987 0.715461 0.957342 0.038 Uiso 1 1 calc R U . . .
H10C H 0.182633 0.575825 0.911557 0.038 Uiso 1 1 calc R U . . .
C11 C 0.42212(10) 0.75622(14) 0.62885(4) 0.0155(2) Uani 1 1 d . . . . .
C12 C 0.36260(10) 0.65817(14) 0.58886(5) 0.0184(3) Uani 1 1 d . . . . .
H12 H 0.299288 0.590337 0.595281 0.022 Uiso 1 1 calc R U . . .
C13 C 0.39515(10) 0.65895(15) 0.53979(5) 0.0203(3) Uani 1 1 d . . . . .
H13 H 0.354448 0.590720 0.513042 0.024 Uiso 1 1 calc R U . . .
C14 C 0.48684(11) 0.75890(15) 0.52964(5) 0.0215(3) Uani 1 1 d . . . . .
H14 H 0.508701 0.759756 0.496028 0.026 Uiso 1 1 calc R U . . .
C15 C 0.54644(10) 0.85778(16) 0.56908(5) 0.0209(3) Uani 1 1 d . . . . .
H15 H 0.609359 0.926118 0.562407 0.025 Uiso 1 1 calc R U . . .
C16 C 0.51413(10) 0.85684(15) 0.61828(4) 0.0182(2) Uani 1 1 d . . . . .
H16 H 0.554999 0.925247 0.644946 0.022 Uiso 1 1 calc R U . . .
C17 C 0.14054(10) 0.27340(14) 0.67185(5) 0.0163(2) Uani 1 1 d . . . . .
C18 C 0.20967(10) 0.21592(14) 0.71491(5) 0.0175(2) Uani 1 1 d . . . . .
H18 H 0.280667 0.166221 0.711275 0.021 Uiso 1 1 calc R U . . .
C19 C 0.17536(10) 0.23068(14) 0.76418(5) 0.0158(2) Uani 1 1 d . . . . .
C20 C 0.24005(10) 0.16906(14) 0.81030(5) 0.0179(3) Uani 1 1 d . . . . .
H20 H 0.312441 0.120819 0.808967 0.022 Uiso 1 1 calc R U . . .
C21 C 0.19858(10) 0.17903(14) 0.85622(5) 0.0181(3) Uani 1 1 d . . . . .
H21 H 0.241789 0.134608 0.886481 0.022 Uiso 1 1 calc R U . . .
C22 C 0.09159(10) 0.25485(14) 0.85968(5) 0.0173(3) Uani 1 1 d . . . . .
C23 C 0.02854(10) 0.32223(14) 0.81646(5) 0.0175(3) Uani 1 1 d . . . . .
H23 H -0.041322 0.377915 0.818912 0.021 Uiso 1 1 calc R U . . .
C24 C 0.06919(10) 0.30745(14) 0.76828(5) 0.0159(2) Uani 1 1 d . . . . .
C25 C 0.00492(10) 0.36159(14) 0.72144(4) 0.0166(2) Uani 1 1 d . . . . .
H25 H -0.066396 0.412868 0.723466 0.020 Uiso 1 1 calc R U . . .
C26 C -0.04282(11) 0.33673(17) 0.91464(5) 0.0248(3) Uani 1 1 d . . . . .
H26A H -0.040730 0.462711 0.904457 0.037 Uiso 1 1 calc R U . . .
H26B H -0.055075 0.328834 0.950890 0.037 Uiso 1 1 calc R U . . .
H26C H -0.103804 0.275866 0.893065 0.037 Uiso 1 1 calc R U . . .
C27 C 0.17089(10) 0.26211(14) 0.61855(5) 0.0167(2) Uani 1 1 d . . . . .
C28 C 0.11072(10) 0.36146(14) 0.57898(5) 0.0183(2) Uani 1 1 d . . . . .
H28 H 0.051894 0.437732 0.586400 0.022 Uiso 1 1 calc R U . . .
C29 C 0.13658(10) 0.34907(16) 0.52898(5) 0.0210(3) Uani 1 1 d . . . . .
H29 H 0.095671 0.417545 0.502343 0.025 Uiso 1 1 calc R U . . .
C30 C 0.22218(11) 0.23684(16) 0.51755(5) 0.0227(3) Uani 1 1 d . . . . .
H30 H 0.239320 0.227939 0.483196 0.027 Uiso 1 1 calc R U . . .
C31 C 0.28241(10) 0.13784(16) 0.55676(5) 0.0223(3) Uani 1 1 d . . . . .
H31 H 0.340995 0.061375 0.549175 0.027 Uiso 1 1 calc R U . . .
C32 C 0.25723(10) 0.15041(15) 0.60687(5) 0.0195(3) Uani 1 1 d . . . . .
H32 H 0.298864 0.082719 0.633468 0.023 Uiso 1 1 calc R U . . .

loop_
_atom_site_aniso_label
_atom_site_aniso_U_11
_atom_site_aniso_U_22
_atom_site_aniso_U_33
_atom_site_aniso_U_23
_atom_site_aniso_U_13
_atom_site_aniso_U_12
O1 0.0195(5) 0.0280(4) 0.0149(4) -0.0001(3) 0.0019(3) -0.0024(3)
O2 0.0190(4) 0.0246(4) 0.0170(4) 0.0012(3) 0.0021(3) 0.0042(3)
N1 0.0149(5) 0.0171(4) 0.0185(5) -0.0004(4) 0.0011(4) -0.0006(4)
N2 0.0145(5) 0.0166(4) 0.0202(5) 0.0001(4) 0.0005(4) 0.0007(4)
C1 0.0163(6) 0.0133(5) 0.0181(6) 0.0001(4) 0.0016(5) 0.0008(4)
C2 0.0138(5) 0.0152(5) 0.0196(6) -0.0003(4) 0.0028(5) -0.0003(4)
C3 0.0146(6) 0.0134(5) 0.0187(6) -0.0003(4) 0.0000(4) 0.0013(4)
C4 0.0139(5) 0.0160(5) 0.0215(6) 0.0001(4) 0.0004(4) -0.0004(4)
C5 0.0178(6) 0.0178(5) 0.0179(6) -0.0011(4) -0.0032(5) -0.0002(4)
C6 0.0184(6) 0.0149(5) 0.0155(5) 0.0024(4) 0.0012(5) 0.0026(4)
C7 0.0147(5) 0.0163(5) 0.0194(6) 0.0006(4) 0.0017(5) -0.0005(4)
C8 0.0147(6) 0.0126(5) 0.0181(6) 0.0002(4) 0.0008(5) 0.0010(4)
C9 0.0149(5) 0.0178(5) 0.0181(6) 0.0001(4) 0.0017(4) -0.0010(4)
C10 0.0204(6) 0.0375(7) 0.0184(6) -0.0001(5) 0.0049(5) -0.0048(5)
C11 0.0151(6) 0.0138(5) 0.0171(6) 0.0018(4) 0.0007(5) 0.0035(4)
C12 0.0170(6) 0.0186(5) 0.0189(6) 0.0011(4) 0.0003(5) -0.0005(5)
C13 0.0220(6) 0.0205(5) 0.0177(6) -0.0012(4) -0.0003(5) 0.0013(5)
C14 0.0231(6) 0.0243(6) 0.0181(6) 0.0015(5) 0.0064(5) 0.0038(5)
C15 0.0161(6) 0.0239(5) 0.0231(6) 0.0026(5) 0.0042(5) -0.0011(5)
C16 0.0164(6) 0.0182(5) 0.0197(6) 0.0003(4) 0.0013(4) 0.0010(4)
C17 0.0148(5) 0.0133(5) 0.0204(6) 0.0001(4) 0.0011(5) -0.0010(4)
C18 0.0140(5) 0.0157(5) 0.0231(6) 0.0001(4) 0.0028(5) -0.0009(4)
C19 0.0144(6) 0.0131(5) 0.0193(6) 0.0014(4) -0.0003(4) -0.0012(4)
C20 0.0133(6) 0.0157(5) 0.0240(6) 0.0009(4) -0.0007(5) -0.0003(4)
C21 0.0169(6) 0.0164(5) 0.0196(6) 0.0014(4) -0.0026(4) 0.0008(4)
C22 0.0186(6) 0.0148(5) 0.0183(6) -0.0006(4) 0.0013(5) -0.0025(4)
C23 0.0139(6) 0.0164(5) 0.0219(6) -0.0001(4) 0.0015(5) 0.0002(4)
C24 0.0144(6) 0.0127(5) 0.0201(6) 0.0008(4) 0.0006(4) -0.0014(4)
C25 0.0135(5) 0.0159(5) 0.0201(6) 0.0003(4) 0.0007(4) 0.0013(4)
C26 0.0227(6) 0.0298(6) 0.0225(6) 0.0003(5) 0.0057(5) 0.0075(5)
C27 0.0146(6) 0.0143(5) 0.0204(6) -0.0002(4) -0.0003(5) -0.0028(4)
C28 0.0152(5) 0.0183(5) 0.0212(6) -0.0013(4) 0.0017(4) 0.0006(4)
C29 0.0198(6) 0.0243(5) 0.0179(6) 0.0020(5) -0.0013(5) 0.0003(5)
C30 0.0215(6) 0.0286(6) 0.0181(6) -0.0028(5) 0.0033(5) 0.0002(5)
C31 0.0183(6) 0.0252(6) 0.0235(6) -0.0015(5) 0.0035(5) 0.0025(5)
C32 0.0180(6) 0.0196(5) 0.0202(6) 0.0012(4) 0.0001(5) 0.0019(5)

loop_
_atom_type_symbol
_atom_type_description
_atom_type_scat_dispersion_real
_atom_type_scat_dispersion_imag
_atom_type_scat_source
C C 0.0181 0.0091 'International Tables Vol C Tables 4.2.6.8 and 6.1.1.4'
H H 0.0000 0.0000 'International Tables Vol C Tables 4.2.6.8 and 6.1.1.4'
N N 0.0311 0.0180 'International Tables Vol C Tables 4.2.6.8 and 6.1.1.4'
O O 0.0492 0.0322 'International Tables Vol C Tables 4.2.6.8 and 6.1.1.4'

loop_
_geom_angle_atom_site_label_1
_geom_angle_atom_site_label_2
_geom_angle_atom_site_label_3
_geom_angle
_geom_angle_site_symmetry_1
_geom_angle_site_symmetry_3
_geom_angle_publ_flag
C6 O1 C10 116.99(9) . . ?
C22 O2 C26 116.78(9) . . ?
C9 N1 C1 118.18(10) . . ?
C25 N2 C17 118.61(10) . . ?
N1 C1 C2 121.69(11) . . ?
N1 C1 C11 114.97(10) . . ?
C2 C1 C11 123.32(11) . . ?
C1 C2 C3 120.47(11) . . ?
C1 C2 H2 119.8 . . ?
C3 C2 H2 119.8 . . ?
C2 C3 C4 123.92(11) . . ?
C2 C3 C8 117.94(10) . . ?
C4 C3 C8 118.13(11) . . ?
C5 C4 C3 120.43(11) . . ?
C5 C4 H4 119.8 . . ?
C3 C4 H4 119.8 . . ?
C4 C5 C6 120.80(11) . . ?
C4 C5 H5 119.6 . . ?
C6 C5 H5 119.6 . . ?
O1 C6 C7 125.54(11) . . ?
O1 C6 C5 113.79(10) . . ?
C7 C6 C5 120.67(11) . . ?
C6 C7 C8 118.96(11) . . ?
C6 C7 H7 120.5 . . ?
C8 C7 H7 120.5 . . ?
C9 C8 C7 122.28(11) . . ?
C9 C8 C3 116.74(11) . . ?
C7 C8 C3 120.95(11) . . ?
N1 C9 C8 124.97(11) . . ?
N1 C9 H9 117.5 . . ?
C8 C9 H9 117.5 . . ?
O1 C10 H10A 109.5 . . ?
O1 C10 H10B 109.5 . . ?
H10A C10 H10B 109.5 . . ?
O1 C10 H10C 109.5 . . ?
H10A C10 H10C 109.5 . . ?
H10B C10 H10C 109.5 . . ?
C12 C11 C16 118.62(11) . . ?
C12 C11 C1 119.89(10) . . ?
C16 C11 C1 121.49(10) . . ?
C13 C12 C11 120.64(11) . . ?
C13 C12 H12 119.7 . . ?
C11 C12 H12 119.7 . . ?
C14 C13 C12 120.39(11) . . ?
C14 C13 H13 119.8 . . ?
C12 C13 H13 119.8 . . ?
C13 C14 C15 119.50(11) . . ?
C13 C14 H14 120.3 . . ?
C15 C14 H14 120.3 . . ?
C14 C15 C16 120.20(11) . . ?
C14 C15 H15 119.9 . . ?
C16 C15 H15 119.9 . . ?
C15 C16 C11 120.65(11) . . ?
C15 C16 H16 119.7 . . ?
C11 C16 H16 119.7 . . ?
N2 C17 C18 121.52(11) . . ?
N2 C17 C27 115.08(10) . . ?
C18 C17 C27 123.39(11) . . ?
C17 C18 C19 120.27(11) . . ?
C17 C18 H18 119.9 . . ?
C19 C18 H18 119.9 . . ?
C18 C19 C24 118.39(10) . . ?
C18 C19 C20 123.72(11) . . ?
C24 C19 C20 117.87(11) . . ?
C21 C20 C19 120.32(11) . . ?
C21 C20 H20 119.8 . . ?
C19 C20 H20 119.8 . . ?
C20 C21 C22 121.17(11) . . ?
C20 C21 H21 119.4 . . ?
C22 C21 H21 119.4 . . ?
O2 C22 C23 125.59(11) . . ?
O2 C22 C21 114.13(10) . . ?
C23 C22 C21 120.28(11) . . ?
C22 C23 C24 119.03(11) . . ?
C22 C23 H23 120.5 . . ?
C24 C23 H23 120.5 . . ?
C23 C24 C19 121.24(10) . . ?
C23 C24 C25 122.15(11) . . ?
C19 C24 C25 116.56(11) . . ?
N2 C25 C24 124.64(11) . . ?
N2 C25 H25 117.7 . . ?
C24 C25 H25 117.7 . . ?
O2 C26 H26A 109.5 . . ?
O2 C26 H26B 109.5 . . ?
H26A C26 H26B 109.5 . . ?
O2 C26 H26C 109.5 . . ?
H26A C26 H26C 109.5 . . ?
H26B C26 H26C 109.5 . . ?
C28 C27 C32 119.04(11) . . ?
C28 C27 C17 119.73(10) . . ?
C32 C27 C17 121.22(10) . . ?
C29 C28 C27 120.27(11) . . ?
C29 C28 H28 119.9 . . ?
C27 C28 H28 119.9 . . ?
C28 C29 C30 120.41(11) . . ?
C28 C29 H29 119.8 . . ?
C30 C29 H29 119.8 . . ?
C31 C30 C29 119.58(11) . . ?
C31 C30 H30 120.2 . . ?
C29 C30 H30 120.2 . . ?
C32 C31 C30 120.23(11) . . ?
C32 C31 H31 119.9 . . ?
C30 C31 H31 119.9 . . ?
C31 C32 C27 120.47(11) . . ?
C31 C32 H32 119.8 . . ?
C27 C32 H32 119.8 . . ?

loop_
_geom_bond_atom_site_label_1
_geom_bond_atom_site_label_2
_geom_bond_distance
_geom_bond_site_symmetry_2
_geom_bond_publ_flag
O1 C6 1.3636(14) . ?
O1 C10 1.4324(15) . ?
O2 C22 1.3624(14) . ?
O2 C26 1.4346(14) . ?
N1 C9 1.3170(15) . ?
N1 C1 1.3759(15) . ?
N2 C25 1.3133(15) . ?
N2 C17 1.3752(15) . ?
C1 C2 1.3796(16) . ?
C1 C11 1.4896(15) . ?
C2 C3 1.4125(16) . ?
C2 H2 0.9500 . ?
C3 C4 1.4204(16) . ?
C3 C8 1.4228(16) . ?
C4 C5 1.3703(17) . ?
C4 H4 0.9500 . ?
C5 C6 1.4204(17) . ?
C5 H5 0.9500 . ?
C6 C7 1.3740(16) . ?
C7 C8 1.4198(16) . ?
C7 H7 0.9500 . ?
C8 C9 1.4174(16) . ?
C9 H9 0.9500 . ?
C10 H10A 0.9800 . ?
C10 H10B 0.9800 . ?
C10 H10C 0.9800 . ?
C11 C12 1.3977(16) . ?
C11 C16 1.3982(16) . ?
C12 C13 1.3898(16) . ?
C12 H12 0.9500 . ?
C13 C14 1.3892(17) . ?
C13 H13 0.9500 . ?
C14 C15 1.3917(17) . ?
C14 H14 0.9500 . ?
C15 C16 1.3921(16) . ?
C15 H15 0.9500 . ?
C16 H16 0.9500 . ?
C17 C18 1.3810(17) . ?
C17 C27 1.4888(16) . ?
C18 C19 1.4079(16) . ?
C18 H18 0.9500 . ?
C19 C24 1.4207(16) . ?
C19 C20 1.4263(16) . ?
C20 C21 1.3616(17) . ?
C20 H20 0.9500 . ?
C21 C22 1.4238(16) . ?
C21 H21 0.9500 . ?
C22 C23 1.3744(16) . ?
C23 C24 1.4145(16) . ?
C23 H23 0.9500 . ?
C24 C25 1.4217(16) . ?
C25 H25 0.9500 . ?
C26 H26A 0.9800 . ?
C26 H26B 0.9800 . ?
C26 H26C 0.9800 . ?
C27 C28 1.3988(16) . ?
C27 C32 1.3996(16) . ?
C28 C29 1.3864(16) . ?
C28 H28 0.9500 . ?
C29 C30 1.3931(17) . ?
C29 H29 0.9500 . ?
C30 C31 1.3915(17) . ?
C30 H30 0.9500 . ?
C31 C32 1.3863(16) . ?
C31 H31 0.9500 . ?
C32 H32 0.9500 . ?
